data_1514896
loop_
_publ_author_name
'Descour, Camille'
'Sciarone, Timo J. J.'
'Cavallo, Dario'
'Macko, Tibor'
'Kelchtermans, Mauritz'
'Korobkov, Ilia'
'Duchateau, Robbert'

_publ_section_title
;
 Exploration of the effect of 2,6-(t-Bu)2-4-Me-C6H2OH (BHT) in chain
 shuttling polymerization
;
_journal_issue 17
_journal_name_full 'Polymer Chemistry'
_journal_page_first 4718
_journal_paper_doi 10.1039/c3py00506b
_journal_volume 4
_journal_year 2013
_chemical_formula_sum 'C32 H51 Al O2'
_chemical_formula_weight 494.71
_chemical_name_systematic
;
?
;
_space_group_IT_number 2
_symmetry_cell_setting triclinic
_symmetry_space_group_name_Hall '-P 1'
_symmetry_space_group_name_H-M 'P -1'
_atom_sites_solution_hydrogens geom
_atom_sites_solution_primary direct
_atom_sites_solution_secondary difmap
_audit_creation_method SHELXL-97
_cell_angle_alpha 65.237(4)
_cell_angle_beta 75.393(4)
_cell_angle_gamma 69.574(4)
_cell_formula_units_Z 2
_cell_length_a 10.9975(11)
_cell_length_b 12.3835(11)
_cell_length_c 13.3184(12)
_cell_measurement_reflns_used 9916
_cell_measurement_temperature 200(2)
_cell_measurement_theta_max 28.29
_cell_measurement_theta_min 2.33
_cell_volume 1531.4(3)
_computing_cell_refinement 'APEX II, Bruker (2009)'
_computing_data_collection 'APEX II, Bruker (2009)'
_computing_data_reduction 'XPREP, Bruker (2009)'
_computing_molecular_graphics 'SHELXTL, Bruker (2004)'
_computing_publication_material 'SHELXTL, Bruker (2004)'
_computing_structure_refinement 'SHELXL-97 (Sheldrick, 2008)'
_computing_structure_solution 'SHELXS-97 (Sheldrick, 2008)'
_diffrn_ambient_temperature 200(2)
_diffrn_measured_fraction_theta_full 0.970
_diffrn_measured_fraction_theta_max 0.970
_diffrn_measurement_device_type 'Bruker APEX-II CCD'
_diffrn_measurement_method '\f and \w scans'
_diffrn_radiation_monochromator graphite
_diffrn_radiation_source 'fine-focus sealed tube'
_diffrn_radiation_type MoK\a
_diffrn_radiation_wavelength 0.71073
_diffrn_reflns_av_R_equivalents 0.0201
_diffrn_reflns_av_sigmaI/netI 0.0190
_diffrn_reflns_limit_h_max 14
_diffrn_reflns_limit_h_min -14
_diffrn_reflns_limit_k_max 16
_diffrn_reflns_limit_k_min -16
_diffrn_reflns_limit_l_max 17
_diffrn_reflns_limit_l_min -17
_diffrn_reflns_number 24101
_diffrn_reflns_theta_full 28.38
_diffrn_reflns_theta_max 28.38
_diffrn_reflns_theta_min 1.88
_exptl_absorpt_coefficient_mu 0.091
_exptl_absorpt_correction_T_max 0.9768
_exptl_absorpt_correction_T_min 0.9707
_exptl_absorpt_correction_type multi-scan
_exptl_absorpt_process_details 'SADABS, Bruker (2003)'
_exptl_crystal_colour colourless
_exptl_crystal_density_diffrn 1.073
_exptl_crystal_density_method 'not measured'
_exptl_crystal_description block
_exptl_crystal_F_000 544
_exptl_crystal_size_max 0.33
_exptl_crystal_size_mid 0.30
_exptl_crystal_size_min 0.26
_refine_diff_density_max 0.388
_refine_diff_density_min -0.399
_refine_diff_density_rms 0.049
_refine_ls_extinction_method none
_refine_ls_goodness_of_fit_ref 1.019
_refine_ls_hydrogen_treatment constr
_refine_ls_matrix_type full
_refine_ls_number_parameters 316
_refine_ls_number_reflns 7448
_refine_ls_number_restraints 0
_refine_ls_restrained_S_all 1.019
_refine_ls_R_factor_all 0.0666
_refine_ls_R_factor_gt 0.0553
_refine_ls_shift/su_max 0.001
_refine_ls_shift/su_mean 0.000
_refine_ls_structure_factor_coef Fsqd
_refine_ls_weighting_details 'calc w=1/[\s^2^(Fo^2^)+(0.1028P)^2^+0.5326P] where P=(Fo^2^+2Fc^2^)/3'
_refine_ls_weighting_scheme calc
_refine_ls_wR_factor_gt 0.1566
_refine_ls_wR_factor_ref 0.1718
_reflns_number_gt 6223
_reflns_number_total 7448
_reflns_threshold_expression >2sigma(I)
_cod_data_source_file c3py00506b.txt
_cod_data_source_block sg071
_cod_depositor_comments
;
The following automatic conversions were performed:

'_symmetry_cell_setting' value 'Triclinic' changed to 'triclinic'
according to
/usr/data/users/saulius/automatic-downloads/retrospective/RSC/lib/dictionaries/cif_core.dic
dictionary named 'cif_core.dic' version 2.4.2 from 2011-04-26.

Automatic conversion script
Id: cif_fix_values 2281 2013-09-26 08:29:07Z andrius 
;
_cod_original_cell_volume 1531.4(2)
_cod_original_sg_symbol_H-M P-1
_cod_database_code 1514896

loop_
_symmetry_equiv_pos_as_xyz
'x, y, z'
'-x, -y, -z'

loop_
_atom_site_label
_atom_site_type_symbol
_atom_site_fract_x
_atom_site_fract_y
_atom_site_fract_z
_atom_site_U_iso_or_equiv
_atom_site_adp_type
_atom_site_occupancy
_atom_site_symmetry_multiplicity
_atom_site_calc_flag
_atom_site_refinement_flags
Al1 Al 0.80550(4) 0.88949(3) 0.31212(3) 0.02829(13) Uani 1 1 d .
O1 O 0.79895(10) 0.78807(9) 0.26069(9) 0.0332(2) Uani 1 1 d .
O2 O 0.83409(10) 1.01942(9) 0.21182(9) 0.0337(2) Uani 1 1 d .
C1 C 0.80533(14) 0.66544(12) 0.29718(11) 0.0282(3) Uani 1 1 d .
C2 C 0.68929(14) 0.63107(13) 0.31706(13) 0.0334(3) Uani 1 1 d .
C3 C 0.69911(16) 0.50503(14) 0.35800(13) 0.0369(3) Uani 1 1 d .
H3A H 0.6215 0.4803 0.3743 0.044 Uiso 1 1 calc R
C4 C 0.81713(16) 0.41445(13) 0.37591(12) 0.0353(3) Uani 1 1 d .
C5 C 0.92947(15) 0.45185(13) 0.34912(12) 0.0336(3) Uani 1 1 d .
H5A H 1.0113 0.3905 0.3584 0.040 Uiso 1 1 calc R
C6 C 0.92775(14) 0.57615(12) 0.30891(11) 0.0295(3) Uani 1 1 d .
C7 C 0.55576(16) 0.72671(17) 0.29219(19) 0.0500(4) Uani 1 1 d .
C8 C 0.5655(2) 0.81631(18) 0.1700(2) 0.0637(6) Uani 1 1 d .
H8A H 0.6315 0.8588 0.1570 0.095 Uiso 1 1 calc R
H8B H 0.4806 0.8774 0.1548 0.095 Uiso 1 1 calc R
H8C H 0.5908 0.7697 0.1205 0.095 Uiso 1 1 calc R
C9 C 0.5084(2) 0.7948(3) 0.3736(3) 0.0765(8) Uani 1 1 d .
H9A H 0.5734 0.8351 0.3684 0.115 Uiso 1 1 calc R
H9B H 0.4963 0.7355 0.4497 0.115 Uiso 1 1 calc R
H9C H 0.4251 0.8575 0.3550 0.115 Uiso 1 1 calc R
C10 C 0.44970(19) 0.6657(2) 0.3055(3) 0.0724(7) Uani 1 1 d .
H10A H 0.3665 0.7295 0.2892 0.109 Uiso 1 1 calc R
H10B H 0.4397 0.6069 0.3821 0.109 Uiso 1 1 calc R
H10C H 0.4752 0.6218 0.2537 0.109 Uiso 1 1 calc R
C11 C 0.8223(2) 0.27935(14) 0.41937(15) 0.0470(4) Uani 1 1 d .
H11A H 0.9132 0.2288 0.4265 0.071 Uiso 1 1 calc R
H11B H 0.7876 0.2637 0.3674 0.071 Uiso 1 1 calc R
H11C H 0.7697 0.2578 0.4925 0.071 Uiso 1 1 calc R
C12 C 1.05776(15) 0.61097(14) 0.27380(14) 0.0383(3) Uani 1 1 d .
C13 C 1.1760(2) 0.4969(2) 0.3011(4) 0.1038(13) Uani 1 1 d .
H13A H 1.1766 0.4425 0.2646 0.156 Uiso 1 1 calc R
H13B H 1.1705 0.4521 0.3820 0.156 Uiso 1 1 calc R
H13C H 1.2565 0.5229 0.2744 0.156 Uiso 1 1 calc R
C14 C 1.0718(2) 0.6842(3) 0.14824(18) 0.0671(6) Uani 1 1 d .
H14A H 1.0673 0.6347 0.1086 0.101 Uiso 1 1 calc R
H14B H 1.1562 0.7034 0.1247 0.101 Uiso 1 1 calc R
H14C H 1.0009 0.7613 0.1309 0.101 Uiso 1 1 calc R
C15 C 1.06508(19) 0.6890(2) 0.33485(17) 0.0541(5) Uani 1 1 d .
H15A H 0.9915 0.7641 0.3204 0.081 Uiso 1 1 calc R
H15B H 1.1475 0.7119 0.3080 0.081 Uiso 1 1 calc R
H15C H 1.0609 0.6410 0.4151 0.081 Uiso 1 1 calc R
C16 C 0.82857(13) 1.14118(11) 0.17914(11) 0.0268(3) Uani 1 1 d .
C17 C 0.70909(14) 1.23331(13) 0.15383(12) 0.0304(3) Uani 1 1 d .
C18 C 0.70778(15) 1.35636(13) 0.12200(12) 0.0336(3) Uani 1 1 d .
H18A H 0.6277 1.4190 0.1061 0.040 Uiso 1 1 calc R
C19 C 0.81788(15) 1.39091(12) 0.11258(12) 0.0323(3) Uani 1 1 d .
C20 C 0.93435(15) 1.29866(12) 0.13465(12) 0.0318(3) Uani 1 1 d .
H20A H 1.0109 1.3216 0.1277 0.038 Uiso 1 1 calc R
C21 C 0.94405(14) 1.17370(12) 0.16669(11) 0.0293(3) Uani 1 1 d .
C22 C 0.58349(16) 1.20432(15) 0.15475(15) 0.0434(4) Uani 1 1 d .
C23 C 0.6081(3) 1.1390(2) 0.0726(2) 0.0730(7) Uani 1 1 d .
H23A H 0.6792 1.0623 0.0938 0.109 Uiso 1 1 calc R
H23B H 0.6325 1.1936 -0.0029 0.109 Uiso 1 1 calc R
H23C H 0.5284 1.1194 0.0744 0.109 Uiso 1 1 calc R
C24 C 0.5344(2) 1.1254(3) 0.2696(2) 0.0907(10) Uani 1 1 d .
H24A H 0.5181 1.1677 0.3215 0.136 Uiso 1 1 calc R
H24B H 0.6003 1.0455 0.2951 0.136 Uiso 1 1 calc R
H24C H 0.4530 1.1117 0.2667 0.136 Uiso 1 1 calc R
C25 C 0.4702(2) 1.3214(2) 0.1164(3) 0.0880(10) Uani 1 1 d .
H25A H 0.4496 1.3668 0.1664 0.132 Uiso 1 1 calc R
H25B H 0.3930 1.2980 0.1180 0.132 Uiso 1 1 calc R
H25C H 0.4954 1.3740 0.0403 0.132 Uiso 1 1 calc R
C26 C 0.81341(19) 1.52491(14) 0.07505(15) 0.0435(4) Uani 1 1 d .
H26A H 0.7238 1.5767 0.0632 0.065 Uiso 1 1 calc R
H26B H 0.8717 1.5476 0.0052 0.065 Uiso 1 1 calc R
H26C H 0.8419 1.5376 0.1323 0.065 Uiso 1 1 calc R
C27 C 1.07784(15) 1.07744(13) 0.18533(14) 0.0385(3) Uani 1 1 d .
C28 C 1.11227(18) 1.00367(17) 0.10940(17) 0.0515(4) Uani 1 1 d .
H28A H 1.0439 0.9634 0.1238 0.077 Uiso 1 1 calc R
H28B H 1.1962 0.9407 0.1245 0.077 Uiso 1 1 calc R
H28C H 1.1188 1.0597 0.0313 0.077 Uiso 1 1 calc R
C29 C 1.07846(17) 0.99195(15) 0.30910(15) 0.0449(4) Uani 1 1 d .
H29A H 1.0097 0.9501 0.3311 0.067 Uiso 1 1 calc R
H29B H 1.0624 1.0413 0.3549 0.067 Uiso 1 1 calc R
H29C H 1.1637 0.9301 0.3199 0.067 Uiso 1 1 calc R
C30 C 1.18854(18) 1.13821(18) 0.1585(2) 0.0629(6) Uani 1 1 d .
H30A H 1.1933 1.1937 0.0801 0.094 Uiso 1 1 calc R
H30B H 1.2719 1.0739 0.1719 0.094 Uiso 1 1 calc R
H30C H 1.1709 1.1857 0.2062 0.094 Uiso 1 1 calc R
C31 C 0.7741(2) 0.86216(17) 0.46999(14) 0.0501(4) Uani 1 1 d .
H31A H 0.7048 0.8190 0.5047 0.060 Uiso 1 1 calc R
H31B H 0.8547 0.8051 0.5032 0.060 Uiso 1 1 calc R
C32 C 0.7352(3) 0.9723(3) 0.5024(2) 0.0870(9) Uani 1 1 d .
H32A H 0.7230 0.9455 0.5838 0.130 Uiso 1 1 calc R
H32B H 0.6531 1.0286 0.4735 0.130 Uiso 1 1 calc R
H32C H 0.8038 1.0151 0.4713 0.130 Uiso 1 1 calc R

loop_
_atom_site_aniso_label
_atom_site_aniso_U_11
_atom_site_aniso_U_22
_atom_site_aniso_U_33
_atom_site_aniso_U_23
_atom_site_aniso_U_13
_atom_site_aniso_U_12
Al1 0.0341(2) 0.0203(2) 0.0299(2) -0.00793(15) -0.00365(16) -0.00860(16)
O1 0.0347(5) 0.0216(4) 0.0459(6) -0.0132(4) -0.0098(4) -0.0065(4)
O2 0.0359(5) 0.0203(4) 0.0412(5) -0.0044(4) -0.0082(4) -0.0094(4)
C1 0.0314(7) 0.0222(6) 0.0327(6) -0.0108(5) -0.0059(5) -0.0071(5)
C2 0.0305(7) 0.0285(7) 0.0444(8) -0.0162(6) -0.0053(6) -0.0077(5)
C3 0.0375(8) 0.0316(7) 0.0447(8) -0.0132(6) -0.0026(6) -0.0161(6)
C4 0.0470(8) 0.0249(6) 0.0332(7) -0.0073(5) -0.0052(6) -0.0131(6)
C5 0.0370(7) 0.0227(6) 0.0362(7) -0.0074(5) -0.0085(6) -0.0039(5)
C6 0.0297(7) 0.0263(6) 0.0322(6) -0.0095(5) -0.0054(5) -0.0079(5)
C7 0.0282(8) 0.0389(8) 0.0894(14) -0.0307(9) -0.0123(8) -0.0043(6)
C8 0.0498(11) 0.0371(9) 0.1009(17) -0.0133(10) -0.0412(11) -0.0007(8)
C9 0.0354(10) 0.0795(16) 0.136(2) -0.0746(17) 0.0045(12) -0.0078(10)
C10 0.0329(9) 0.0593(12) 0.137(2) -0.0432(14) -0.0184(11) -0.0115(9)
C11 0.0645(11) 0.0264(7) 0.0472(9) -0.0051(6) -0.0090(8) -0.0182(7)
C12 0.0289(7) 0.0322(7) 0.0515(9) -0.0143(6) -0.0025(6) -0.0086(6)
C13 0.0300(10) 0.0469(12) 0.213(4) -0.0333(17) -0.0149(15) -0.0028(9)
C14 0.0693(14) 0.0980(18) 0.0490(11) -0.0360(11) 0.0225(10) -0.0500(13)
C15 0.0467(10) 0.0753(13) 0.0570(11) -0.0281(10) -0.0070(8) -0.0309(10)
C16 0.0308(7) 0.0195(6) 0.0267(6) -0.0044(5) -0.0046(5) -0.0074(5)
C17 0.0288(7) 0.0262(6) 0.0318(6) -0.0062(5) -0.0053(5) -0.0070(5)
C18 0.0336(7) 0.0230(6) 0.0366(7) -0.0079(5) -0.0074(6) -0.0005(5)
C19 0.0419(8) 0.0201(6) 0.0311(6) -0.0063(5) -0.0062(6) -0.0069(5)
C20 0.0342(7) 0.0241(6) 0.0346(7) -0.0050(5) -0.0062(5) -0.0108(5)
C21 0.0293(7) 0.0212(6) 0.0319(6) -0.0037(5) -0.0058(5) -0.0066(5)
C22 0.0301(7) 0.0356(8) 0.0558(9) -0.0028(7) -0.0151(7) -0.0093(6)
C23 0.0730(15) 0.0757(15) 0.0886(17) -0.0273(13) -0.0342(13) -0.0285(13)
C24 0.0495(12) 0.112(2) 0.0768(16) 0.0158(15) -0.0108(11) -0.0431(14)
C25 0.0425(11) 0.0555(13) 0.150(3) -0.0134(15) -0.0410(14) -0.0047(10)
C26 0.0571(10) 0.0214(6) 0.0485(9) -0.0080(6) -0.0110(7) -0.0096(6)
C27 0.0281(7) 0.0252(6) 0.0510(9) -0.0032(6) -0.0075(6) -0.0060(5)
C28 0.0413(9) 0.0385(9) 0.0557(10) -0.0143(8) 0.0023(8) 0.0015(7)
C29 0.0409(9) 0.0321(7) 0.0544(10) -0.0021(7) -0.0218(7) -0.0077(6)
C30 0.0296(8) 0.0397(9) 0.0999(16) -0.0031(10) -0.0130(9) -0.0113(7)
C31 0.0653(12) 0.0436(9) 0.0332(8) -0.0104(7) -0.0034(7) -0.0119(8)
C32 0.125(2) 0.097(2) 0.0606(14) -0.0486(14) 0.0035(14) -0.0409(18)

loop_
_atom_type_symbol
_atom_type_description
_atom_type_scat_dispersion_real
_atom_type_scat_dispersion_imag
_atom_type_scat_source
C C 0.0033 0.0016 'International Tables Vol C Tables 4.2.6.8 and 6.1.1.4'
H H 0.0000 0.0000 'International Tables Vol C Tables 4.2.6.8 and 6.1.1.4'
O O 0.0106 0.0060 'International Tables Vol C Tables 4.2.6.8 and 6.1.1.4'
Al Al 0.0645 0.0514 'International Tables Vol C Tables 4.2.6.8 and 6.1.1.4'

loop_
_geom_angle_atom_site_label_1
_geom_angle_atom_site_label_2
_geom_angle_atom_site_label_3
_geom_angle
O2 Al1 O1 112.72(6)
O2 Al1 C31 123.61(7)
O1 Al1 C31 123.60(7)
C1 O1 Al1 138.60(9)
C16 O2 Al1 149.23(10)
O1 C1 C6 119.63(12)
O1 C1 C2 119.27(12)
C6 C1 C2 121.02(12)
C3 C2 C1 117.57(13)
C3 C2 C7 119.80(14)
C1 C2 C7 122.61(13)
C4 C3 C2 122.77(14)
C5 C4 C3 117.97(13)
C5 C4 C11 121.39(15)
C3 C4 C11 120.60(15)
C4 C5 C6 122.71(14)
C5 C6 C1 117.72(13)
C5 C6 C12 119.62(13)
C1 C6 C12 122.59(12)
C9 C7 C10 106.50(18)
C9 C7 C8 112.04(19)
C10 C7 C8 105.97(18)
C9 C7 C2 110.40(17)
C10 C7 C2 112.05(15)
C8 C7 C2 109.79(15)
C15 C12 C13 105.48(19)
C15 C12 C14 109.03(15)
C13 C12 C14 108.9(2)
C15 C12 C6 112.08(13)
C13 C12 C6 112.17(14)
C14 C12 C6 109.02(14)
O2 C16 C17 119.80(12)
O2 C16 C21 119.38(12)
C17 C16 C21 120.77(12)
C18 C17 C16 117.79(13)
C18 C17 C22 119.12(13)
C16 C17 C22 123.03(12)
C19 C18 C17 122.83(13)
C18 C19 C20 117.94(12)
C18 C19 C26 121.29(14)
C20 C19 C26 120.72(14)
C19 C20 C21 122.82(13)
C20 C21 C16 117.77(12)
C20 C21 C27 119.66(13)
C16 C21 C27 122.57(12)
C24 C22 C25 106.2(2)
C24 C22 C17 112.34(16)
C25 C22 C17 112.67(15)
C24 C22 C23 109.8(2)
C25 C22 C23 105.8(2)
C17 C22 C23 109.77(15)
C21 C27 C28 110.60(14)
C21 C27 C30 112.00(13)
C28 C27 C30 106.78(16)
C21 C27 C29 110.09(13)
C28 C27 C29 111.54(14)
C30 C27 C29 105.71(15)
C32 C31 Al1 117.92(15)

loop_
_geom_bond_atom_site_label_1
_geom_bond_atom_site_label_2
_geom_bond_distance
Al1 O2 1.6772(10)
Al1 O1 1.6914(10)
Al1 C31 1.9426(17)
O1 C1 1.3681(15)
O2 C16 1.3661(15)
C1 C6 1.4078(19)
C1 C2 1.4122(19)
C2 C3 1.394(2)
C2 C7 1.540(2)
C3 C4 1.384(2)
C4 C5 1.381(2)
C4 C11 1.509(2)
C5 C6 1.3967(19)
C6 C12 1.541(2)
C7 C9 1.527(3)
C7 C10 1.537(2)
C7 C8 1.541(3)
C12 C15 1.532(2)
C12 C13 1.531(3)
C12 C14 1.530(3)
C16 C17 1.4131(19)
C16 C21 1.4133(19)
C17 C18 1.3959(19)
C17 C22 1.540(2)
C18 C19 1.380(2)
C19 C20 1.385(2)
C19 C26 1.5055(19)
C20 C21 1.3938(18)
C21 C27 1.536(2)
C22 C24 1.512(3)
C22 C25 1.535(3)
C22 C23 1.538(3)
C27 C28 1.530(3)
C27 C30 1.540(2)
C27 C29 1.542(2)
C31 C32 1.491(3)

loop_
_geom_torsion_atom_site_label_1
_geom_torsion_atom_site_label_2
_geom_torsion_atom_site_label_3
_geom_torsion_atom_site_label_4
_geom_torsion
O2 Al1 O1 C1 163.34(14)
C31 Al1 O1 C1 -19.72(18)
O1 Al1 O2 C16 159.47(18)
C31 Al1 O2 C16 -17.5(2)
Al1 O1 C1 C6 -79.01(18)
Al1 O1 C1 C2 104.18(16)
O1 C1 C2 C3 -177.75(13)
C6 C1 C2 C3 5.5(2)
O1 C1 C2 C7 4.0(2)
C6 C1 C2 C7 -172.73(15)
C1 C2 C3 C4 -2.2(2)
C7 C2 C3 C4 176.10(15)
C2 C3 C4 C5 -1.7(2)
C2 C3 C4 C11 -179.44(15)
C3 C4 C5 C6 2.4(2)
C11 C4 C5 C6 -179.88(14)
C4 C5 C6 C1 0.8(2)
C4 C5 C6 C12 -176.11(14)
O1 C1 C6 C5 178.40(12)
C2 C1 C6 C5 -4.9(2)
O1 C1 C6 C12 -4.7(2)
C2 C1 C6 C12 172.00(14)
C3 C2 C7 C9 112.22(19)
C1 C2 C7 C9 -69.6(2)
C3 C2 C7 C10 -6.3(3)
C1 C2 C7 C10 171.88(18)
C3 C2 C7 C8 -123.77(17)
C1 C2 C7 C8 54.4(2)
C5 C6 C12 C15 -124.76(16)
C1 C6 C12 C15 58.4(2)
C5 C6 C12 C13 -6.3(3)
C1 C6 C12 C13 176.9(2)
C5 C6 C12 C14 114.43(17)
C1 C6 C12 C14 -62.4(2)
Al1 O2 C16 C17 -79.0(2)
Al1 O2 C16 C21 103.6(2)
O2 C16 C17 C18 179.30(12)
C21 C16 C17 C18 -3.3(2)
O2 C16 C17 C22 -3.5(2)
C21 C16 C17 C22 173.84(14)
C16 C17 C18 C19 1.2(2)
C22 C17 C18 C19 -176.10(14)
C17 C18 C19 C20 0.8(2)
C17 C18 C19 C26 178.35(14)
C18 C19 C20 C21 -0.6(2)
C26 C19 C20 C21 -178.24(14)
C19 C20 C21 C16 -1.4(2)
C19 C20 C21 C27 177.67(14)
O2 C16 C21 C20 -179.17(12)
C17 C16 C21 C20 3.4(2)
O2 C16 C21 C27 1.8(2)
C17 C16 C21 C27 -175.63(13)
C18 C17 C22 C24 -118.7(2)
C16 C17 C22 C24 64.1(2)
C18 C17 C22 C25 1.2(3)
C16 C17 C22 C25 -176.0(2)
C18 C17 C22 C23 118.82(17)
C16 C17 C22 C23 -58.3(2)
C20 C21 C27 C28 -121.99(15)
C16 C21 C27 C28 57.06(18)
C20 C21 C27 C30 -3.0(2)
C16 C21 C27 C30 176.03(16)
C20 C21 C27 C29 114.29(15)
C16 C21 C27 C29 -66.66(19)
O2 Al1 C31 C32 18.3(2)
O1 Al1 C31 C32 -158.26(19)
